data_4337988
loop_
_publ_author_name
'Kalita, Alok Ch'
'Murugavel, Ramaswamy'

_publ_section_title
;
 Fluoride Ion Sensing and Caging by a Preformed Molecular D4R Zinc
 Phosphate Heterocubane.
;
_journal_issue 7
_journal_name_full 'Inorganic chemistry'
_journal_page_first 3345
_journal_paper_doi 10.1021/ic500193n
_journal_volume 53
_journal_year 2014
_chemical_formula_moiety 'C72 H98 B F5 N4 O18 P4 Zn4'
_chemical_formula_sum 'C72 H98 B F5 N4 O18 P4 Zn4'
_chemical_formula_weight 1798.71
_chemical_name_systematic
;
 ?
;
_space_group_IT_number 14
_symmetry_cell_setting monoclinic
_symmetry_space_group_name_Hall '-P 2ybc'
_symmetry_space_group_name_H-M 'P 1 21/c 1'
_atom_sites_solution_hydrogens geom
_atom_sites_solution_primary direct
_atom_sites_solution_secondary difmap
_audit_creation_method SHELXL-97
_cell_angle_alpha 90.00
_cell_angle_beta 97.306(10)
_cell_angle_gamma 90.00
_cell_formula_units_Z 4
_cell_length_a 21.1180(16)
_cell_length_b 15.0644(10)
_cell_length_c 31.417(4)
_cell_measurement_reflns_used 5507
_cell_measurement_temperature 293(2)
_cell_measurement_theta_max 28.9213
_cell_measurement_theta_min 2.8681
_cell_volume 9913.5(16)
_computing_cell_refinement
;
CrysAlisPro, Oxford Diffraction Ltd.,
Version 1.171.33.42 (release 29-05-2009 CrysAlis171 .NET)
(compiled May 29 2009,17:40:42)
;
_computing_data_collection
;
CrysAlisPro, Oxford Diffraction Ltd.,
Version 1.171.33.42 (release 29-05-2009 CrysAlis171 .NET)
(compiled May 29 2009,17:40:42)
;
_computing_data_reduction
;
CrysAlisPro, Oxford Diffraction Ltd.,
Version 1.171.33.42 (release 29-05-2009 CrysAlis171 .NET)
(compiled May 29 2009,17:40:42)
;
_computing_molecular_graphics 'Ortep-3 for Windows (Farrugia, 1997)'
_computing_publication_material 'WinGX publication routines (Farrugia, 1999)'
_computing_structure_refinement 'SHELXL-97 (Sheldrick, 1997)'
_computing_structure_solution 'SHELXS-86 (Sheldrick, 1986)'
_diffrn_ambient_temperature 293(2)
_diffrn_detector_area_resol_mean 8.4171
_diffrn_measured_fraction_theta_full 0.927
_diffrn_measured_fraction_theta_max 0.927
_diffrn_measurement_device_type 'Xcalibur, Sapphire2, large Be window'
_diffrn_radiation_monochromator graphite
_diffrn_radiation_source 'fine-focus sealed tube'
_diffrn_radiation_type MoK\a
_diffrn_radiation_wavelength 0.71073
_diffrn_reflns_av_R_equivalents 0.1161
_diffrn_reflns_av_sigmaI/netI 0.3549
_diffrn_reflns_limit_h_max 18
_diffrn_reflns_limit_h_min -25
_diffrn_reflns_limit_k_max 12
_diffrn_reflns_limit_k_min -17
_diffrn_reflns_limit_l_max 37
_diffrn_reflns_limit_l_min -34
_diffrn_reflns_number 58910
_diffrn_reflns_theta_full 25.00
_diffrn_reflns_theta_max 25.00
_diffrn_reflns_theta_min 2.87
_exptl_absorpt_coefficient_mu 1.085
_exptl_absorpt_correction_T_max 1.00000
_exptl_absorpt_correction_T_min 0.70716
_exptl_absorpt_correction_type multi-scan
_exptl_absorpt_process_details
;
CrysAlisPro, Oxford Diffraction Ltd.,
Version 1.171.33.55 (release 05-01-2010 CrysAlis171 .NET)
(compiled Jan  5 2010,16:28:46)
Empirical absorption correction using spherical harmonics,
 implemented in SCALE3 ABSPACK scaling algorithm.
;
_exptl_crystal_colour yellow
_exptl_crystal_density_diffrn 1.205
_exptl_crystal_density_method 'not measured'
_exptl_crystal_description block
_exptl_crystal_F_000 3728
_exptl_crystal_size_max 0.37
_exptl_crystal_size_mid 0.04
_exptl_crystal_size_min 0.03
_platon_squeeze_details
;
;
_refine_diff_density_max 0.943
_refine_diff_density_min -0.398
_refine_diff_density_rms 0.088
_refine_ls_extinction_method none
_refine_ls_goodness_of_fit_ref 0.686
_refine_ls_hydrogen_treatment mixed
_refine_ls_matrix_type full
_refine_ls_number_parameters 942
_refine_ls_number_reflns 16193
_refine_ls_number_restraints 1554
_refine_ls_restrained_S_all 0.682
_refine_ls_R_factor_all 0.1579
_refine_ls_R_factor_gt 0.0631
_refine_ls_shift/su_max 0.001
_refine_ls_shift/su_mean 0.000
_refine_ls_structure_factor_coef Fsqd
_refine_ls_weighting_details 'calc w=1/[\s^2^(Fo^2^)+(0.0565P)^2^+0.0000P] where P=(Fo^2^+2Fc^2^)/3'
_refine_ls_weighting_scheme calc
_refine_ls_wR_factor_gt 0.1335
_refine_ls_wR_factor_ref 0.1463
_reflns_number_gt 4911
_reflns_number_total 16193
_reflns_threshold_expression >2sigma(I)
_cod_data_source_file ic500193n_si_002.cif
_cod_data_source_block 5_shelxl
_cod_depositor_comments 'Adding full bibliography for 4337986--4337988.cif.'
_cod_original_cell_volume 9913.4(15)
_cod_original_sg_symbol_H-M 'P 21/c'
_cod_database_code 4337988

loop_
_symmetry_equiv_pos_as_xyz
'x, y, z'
'-x, y+1/2, -z+1/2'
'-x, -y, -z'
'x, -y-1/2, z-1/2'

loop_
_atom_site_label
_atom_site_type_symbol
_atom_site_fract_x
_atom_site_fract_y
_atom_site_fract_z
_atom_site_U_iso_or_equiv
_atom_site_adp_type
_atom_site_occupancy
_atom_site_symmetry_multiplicity
_atom_site_calc_flag
_atom_site_refinement_flags
_atom_site_disorder_assembly
_atom_site_disorder_group
Zn1 Zn 0.69828(4) 0.33758(5) 0.79707(3) 0.0349(3) Uani 1 1 d U A .
Zn2 Zn 0.81276(4) 0.14276(5) 0.79289(3) 0.0297(3) Uani 1 1 d U A .
Zn3 Zn 0.83711(4) 0.31945(5) 0.88189(3) 0.0337(3) Uani 1 1 d U A .
Zn4 Zn 0.70310(4) 0.15346(6) 0.88176(3) 0.0358(3) Uani 1 1 d U A .
P1 P 0.66290(10) 0.14022(13) 0.78480(8) 0.0334(6) Uani 1 1 d U . .
P2 P 0.85112(10) 0.11806(13) 0.88996(8) 0.0321(6) Uani 1 1 d U . .
P3 P 0.84350(10) 0.34291(13) 0.78599(8) 0.0307(6) Uani 1 1 d U . .
P4 P 0.69560(11) 0.35578(14) 0.89457(9) 0.0408(7) Uani 1 1 d U A .
O1 O 0.6083(2) 0.0847(3) 0.7538(2) 0.0399(15) Uani 1 1 d U . .
O2 O 0.7258(2) 0.1144(3) 0.76955(19) 0.0395(15) Uani 1 1 d U . .
O3 O 0.6447(2) 0.2362(3) 0.77568(19) 0.0388(15) Uani 1 1 d U . .
O4 O 0.6539(2) 0.1105(3) 0.8290(2) 0.0456(15) Uani 1 1 d U . .
O5 O 0.8972(2) 0.0506(3) 0.91948(18) 0.0347(14) Uani 1 1 d U . .
O6 O 0.7857(2) 0.1057(3) 0.9028(2) 0.0437(16) Uani 1 1 d U . .
O7 O 0.8578(2) 0.0892(3) 0.8449(2) 0.0416(14) Uani 1 1 d U . .
O8 O 0.8801(2) 0.2093(3) 0.90066(18) 0.0357(14) Uani 1 1 d U . .
O9 O 0.8860(2) 0.3991(3) 0.75597(19) 0.0376(15) Uani 1 1 d U . .
O10 O 0.8690(2) 0.3747(3) 0.83102(19) 0.0351(13) Uani 1 1 d U . .
O11 O 0.7748(2) 0.3675(3) 0.77141(19) 0.0381(15) Uani 1 1 d U . .
O12 O 0.8603(2) 0.2469(3) 0.77856(19) 0.0340(14) Uani 1 1 d U . .
O13 O 0.6614(2) 0.4205(3) 0.9249(2) 0.0466(16) Uani 1 1 d U . .
O14 O 0.6691(2) 0.3834(3) 0.8490(2) 0.0439(15) Uani 1 1 d U . .
O15 O 0.6734(2) 0.2635(3) 0.90561(19) 0.0367(15) Uani 1 1 d U . .
O16 O 0.7668(3) 0.3714(3) 0.9068(2) 0.0514(17) Uani 1 1 d U . .
O17 O 0.9026(3) 0.3897(3) 0.9261(2) 0.0531(17) Uani 1 1 d U . .
O18 O 0.6576(3) 0.0745(3) 0.9237(2) 0.0588(19) Uani 1 1 d U . .
N1 N 0.6469(3) 0.4356(4) 0.7579(3) 0.0360(17) Uani 1 1 d U . .
N2 N 0.5034(3) 0.7925(5) 0.6368(3) 0.062(2) Uani 1 1 d U . .
N3 N 0.8490(3) 0.0503(4) 0.7514(2) 0.0319(17) Uani 1 1 d U . .
N4 N 0.9564(4) -0.3003(6) 0.6319(4) 0.105(4) Uani 1 1 d U . .
C1 C 0.6236(4) 0.0417(5) 0.7172(3) 0.046(2) Uani 1 1 d DU . .
C2 C 0.6158(5) 0.0897(5) 0.6791(3) 0.059(3) Uani 1 1 d DU . .
C3 C 0.6309(5) 0.0449(6) 0.6425(3) 0.083(3) Uani 1 1 d DU . .
H3A H 0.6276 0.0744 0.6163 0.100 Uiso 1 1 calc R . .
C4 C 0.6501(5) -0.0411(6) 0.6452(4) 0.074(3) Uani 1 1 d DU . .
H4A H 0.6630 -0.0682 0.6211 0.088 Uiso 1 1 calc R . .
C5 C 0.6512(5) -0.0881(6) 0.6813(3) 0.070(3) Uani 1 1 d DU . .
H5A H 0.6602 -0.1485 0.6812 0.084 Uiso 1 1 calc R . .
C6 C 0.6390(4) -0.0474(5) 0.7195(3) 0.055(2) Uani 1 1 d DU . .
C7 C 0.5907(6) 0.1849(6) 0.6754(4) 0.106(4) Uani 1 1 d DU . .
H7A H 0.5828 0.2040 0.7040 0.127 Uiso 1 1 calc R . .
C8 C 0.6391(7) 0.2461(7) 0.6608(5) 0.157(6) Uani 1 1 d DU . .
H8A H 0.6285 0.3062 0.6671 0.235 Uiso 1 1 calc R . .
H8B H 0.6393 0.2396 0.6304 0.235 Uiso 1 1 calc R . .
H8C H 0.6805 0.2319 0.6754 0.235 Uiso 1 1 calc R . .
C9 C 0.5271(6) 0.1934(8) 0.6451(5) 0.189(8) Uani 1 1 d DU . .
H9A H 0.5051 0.2461 0.6522 0.284 Uiso 1 1 calc R . .
H9B H 0.5009 0.1424 0.6485 0.284 Uiso 1 1 calc R . .
H9C H 0.5359 0.1969 0.6159 0.284 Uiso 1 1 calc R . .
C10 C 0.6413(4) -0.0971(5) 0.7615(3) 0.067(3) Uani 1 1 d DU . .
H10A H 0.6614 -0.0583 0.7844 0.080 Uiso 1 1 calc R . .
C11 C 0.5742(5) -0.1180(7) 0.7709(4) 0.116(5) Uani 1 1 d DU . .
H11A H 0.5532 -0.0641 0.7773 0.174 Uiso 1 1 calc R . .
H11B H 0.5763 -0.1575 0.7950 0.174 Uiso 1 1 calc R . .
H11C H 0.5508 -0.1458 0.7463 0.174 Uiso 1 1 calc R . .
C12 C 0.6804(5) -0.1828(6) 0.7622(4) 0.112(4) Uani 1 1 d DU . .
H12A H 0.7244 -0.1686 0.7609 0.169 Uiso 1 1 calc R . .
H12B H 0.6646 -0.2189 0.7380 0.169 Uiso 1 1 calc R . .
H12C H 0.6767 -0.2148 0.7882 0.169 Uiso 1 1 calc R . .
C13 C 0.8736(4) -0.0080(6) 0.9480(3) 0.055(2) Uani 1 1 d DU . .
C14 C 0.8745(5) 0.0215(6) 0.9896(3) 0.074(3) Uani 1 1 d DU . .
C15 C 0.8493(5) -0.0385(7) 1.0162(4) 0.109(4) Uani 1 1 d DU . .
H15A H 0.8479 -0.0228 1.0447 0.131 Uiso 1 1 calc R . .
C16 C 0.8264(6) -0.1194(8) 1.0025(4) 0.117(4) Uani 1 1 d DU . .
H16A H 0.8099 -0.1573 1.0217 0.140 Uiso 1 1 calc R . .
C17 C 0.8273(6) -0.1452(7) 0.9624(4) 0.118(4) Uani 1 1 d DU . .
H17A H 0.8130 -0.2016 0.9538 0.142 Uiso 1 1 calc R . .
C18 C 0.8497(5) -0.0871(6) 0.9329(3) 0.078(3) Uani 1 1 d DU . .
C19 C 0.9011(5) 0.1105(6) 1.0054(4) 0.087(3) Uani 1 1 d DU . .
H19A H 0.9223 0.1357 0.9822 0.104 Uiso 1 1 calc R . .
C20 C 0.8470(6) 0.1748(7) 1.0126(5) 0.147(5) Uani 1 1 d DU . .
H20A H 0.8619 0.2348 1.0113 0.221 Uiso 1 1 calc R . .
H20B H 0.8339 0.1640 1.0403 0.221 Uiso 1 1 calc R . .
H20C H 0.8115 0.1657 0.9908 0.221 Uiso 1 1 calc R . .
C21 C 0.9509(6) 0.1030(7) 1.0437(4) 0.125(5) Uani 1 1 d DU . .
H21A H 0.9659 0.1611 1.0524 0.187 Uiso 1 1 calc R . .
H21B H 0.9860 0.0681 1.0363 0.187 Uiso 1 1 calc R . .
H21C H 0.9329 0.0749 1.0667 0.187 Uiso 1 1 calc R . .
C22 C 0.8525(5) -0.1161(6) 0.8875(4) 0.098(3) Uani 1 1 d DU . .
H22A H 0.8774 -0.0723 0.8737 0.117 Uiso 1 1 calc R . .
C23 C 0.7856(6) -0.1183(7) 0.8635(5) 0.203(8) Uani 1 1 d DU . .
H23A H 0.7823 -0.0758 0.8406 0.304 Uiso 1 1 calc R . .
H23B H 0.7554 -0.1038 0.8829 0.304 Uiso 1 1 calc R . .
H23C H 0.7767 -0.1766 0.8520 0.304 Uiso 1 1 calc R . .
C24 C 0.8827(6) -0.2065(6) 0.8835(4) 0.151(6) Uani 1 1 d DU . .
H24A H 0.9259 -0.2055 0.8975 0.226 Uiso 1 1 calc R . .
H24B H 0.8826 -0.2209 0.8538 0.226 Uiso 1 1 calc R . .
H24C H 0.8588 -0.2505 0.8969 0.226 Uiso 1 1 calc R . .
C25 C 0.8593(4) 0.4302(5) 0.7160(3) 0.043(2) Uani 1 1 d DU . .
C26 C 0.8364(4) 0.5171(5) 0.7125(3) 0.042(2) Uani 1 1 d DU . .
C27 C 0.8079(4) 0.5474(5) 0.6723(3) 0.052(3) Uani 1 1 d DU . .
H27A H 0.7919 0.6049 0.6693 0.062 Uiso 1 1 calc R . .
C28 C 0.8036(4) 0.4911(6) 0.6371(3) 0.061(3) Uani 1 1 d DU . .
H28A H 0.7826 0.5097 0.6108 0.073 Uiso 1 1 calc R . .
C29 C 0.8302(5) 0.4084(5) 0.6410(3) 0.069(3) Uani 1 1 d DU . .
H29A H 0.8304 0.3736 0.6166 0.082 Uiso 1 1 calc R . .
C30 C 0.8574(4) 0.3744(5) 0.6811(3) 0.060(3) Uani 1 1 d DU . .
C31 C 0.8461(4) 0.5794(5) 0.7509(3) 0.060(3) Uani 1 1 d DU . .
H31A H 0.8486 0.5434 0.7771 0.072 Uiso 1 1 calc R . .
C32 C 0.9074(5) 0.6293(6) 0.7517(4) 0.109(4) Uani 1 1 d DU . .
H32A H 0.9406 0.5985 0.7696 0.163 Uiso 1 1 calc R . .
H32B H 0.9024 0.6877 0.7631 0.163 Uiso 1 1 calc R . .
H32C H 0.9185 0.6338 0.7231 0.163 Uiso 1 1 calc R . .
C33 C 0.7916(5) 0.6458(6) 0.7516(4) 0.109(4) Uani 1 1 d DU . .
H33A H 0.8004 0.6842 0.7760 0.163 Uiso 1 1 calc R . .
H33B H 0.7525 0.6143 0.7533 0.163 Uiso 1 1 calc R . .
H33C H 0.7875 0.6806 0.7258 0.163 Uiso 1 1 calc R . .
C34 C 0.8883(5) 0.2826(6) 0.6840(4) 0.094(4) Uani 1 1 d DU . .
H34A H 0.8988 0.2657 0.7142 0.112 Uiso 1 1 calc R . .
C35 C 0.8432(7) 0.2153(7) 0.6612(5) 0.211(8) Uani 1 1 d DU . .
H35A H 0.8029 0.2432 0.6519 0.316 Uiso 1 1 calc R . .
H35B H 0.8370 0.1676 0.6805 0.316 Uiso 1 1 calc R . .
H35C H 0.8609 0.1925 0.6368 0.316 Uiso 1 1 calc R . .
C36 C 0.9474(7) 0.2841(9) 0.6629(6) 0.243(10) Uani 1 1 d DU . .
H36A H 0.9677 0.2271 0.6659 0.364 Uiso 1 1 calc R . .
H36B H 0.9759 0.3286 0.6762 0.364 Uiso 1 1 calc R . .
H36C H 0.9366 0.2977 0.6330 0.364 Uiso 1 1 calc R . .
C37 C 0.6874(7) 0.4941(7) 0.9440(4) 0.045(2) Uani 0.527(6) 1 d PGDU A 1
C38 C 0.6971(7) 0.5745(8) 0.9241(3) 0.050(3) Uani 0.527(6) 1 d PGDU A 1
C39 C 0.7259(7) 0.6447(6) 0.9479(4) 0.073(3) Uani 0.527(6) 1 d PGDU A 1
H39A H 0.7323 0.6985 0.9346 0.087 Uiso 0.527(6) 1 calc PR A 1
C40 C 0.7451(7) 0.6346(7) 0.9916(4) 0.078(4) Uani 0.527(6) 1 d PGDU A 1
H40A H 0.7643 0.6815 1.0075 0.093 Uiso 0.527(6) 1 calc PR A 1
C41 C 0.7354(7) 0.5542(9) 1.0115(3) 0.072(4) Uani 0.527(6) 1 d PGDU A 1
H41A H 0.7482 0.5474 1.0408 0.086 Uiso 0.527(6) 1 calc PR A 1
C42 C 0.7066(6) 0.4840(7) 0.9877(4) 0.059(3) Uani 0.527(6) 1 d PGDU A 1
C43 C 0.6725(7) 0.5898(9) 0.8771(5) 0.056(3) Uani 0.527(6) 1 d PDU A 1
H43A H 0.6455 0.5392 0.8669 0.067 Uiso 0.527(6) 1 calc PR A 1
C44 C 0.7278(9) 0.5953(13) 0.8500(6) 0.069(5) Uani 0.527(6) 1 d PDU A 1
H44A H 0.7367 0.5373 0.8396 0.103 Uiso 0.527(6) 1 calc PR A 1
H44B H 0.7651 0.6179 0.8672 0.103 Uiso 0.527(6) 1 calc PR A 1
H44C H 0.7163 0.6344 0.8261 0.103 Uiso 0.527(6) 1 calc PR A 1
C45 C 0.6315(9) 0.6765(11) 0.8700(7) 0.083(5) Uani 0.527(6) 1 d PDU A 1
H45A H 0.6286 0.6940 0.8404 0.124 Uiso 0.527(6) 1 calc PR A 1
H45B H 0.6513 0.7231 0.8878 0.124 Uiso 0.527(6) 1 calc PR A 1
H45C H 0.5894 0.6655 0.8773 0.124 Uiso 0.527(6) 1 calc PR A 1
C46 C 0.6930(7) 0.3957(11) 1.0102(5) 0.058(4) Uani 0.527(6) 1 d PDU A 1
H46A H 0.6977 0.3473 0.9900 0.070 Uiso 0.527(6) 1 calc PR A 1
C47 C 0.6219(7) 0.3977(12) 1.0187(7) 0.084(5) Uani 0.527(6) 1 d PDU A 1
H47A H 0.5945 0.3945 0.9919 0.125 Uiso 0.527(6) 1 calc PR A 1
H47B H 0.6136 0.4519 1.0331 0.125 Uiso 0.527(6) 1 calc PR A 1
H47C H 0.6136 0.3480 1.0363 0.125 Uiso 0.527(6) 1 calc PR A 1
C48 C 0.7373(9) 0.3771(14) 1.0505(6) 0.094(6) Uani 0.527(6) 1 d PDU A 1
H48A H 0.7797 0.3959 1.0468 0.141 Uiso 0.527(6) 1 calc PR A 1
H48B H 0.7374 0.3146 1.0564 0.141 Uiso 0.527(6) 1 calc PR A 1
H48C H 0.7231 0.4089 1.0740 0.141 Uiso 0.527(6) 1 calc PR A 1
C37A C 0.6953(8) 0.4703(7) 0.9596(4) 0.045(2) Uani 0.473(6) 1 d PGDU A 2
C38A C 0.7063(7) 0.5586(8) 0.9501(4) 0.050(3) Uani 0.473(6) 1 d PGDU A 2
C39A C 0.7350(8) 0.6150(6) 0.9819(5) 0.073(3) Uani 0.473(6) 1 d PGDU A 2
H39B H 0.7423 0.6741 0.9756 0.087 Uiso 0.473(6) 1 calc PR A 2
C40A C 0.7528(8) 0.5830(8) 1.0232(5) 0.078(4) Uani 0.473(6) 1 d PGDU A 2
H40B H 0.7720 0.6207 1.0445 0.093 Uiso 0.473(6) 1 calc PR A 2
C41A C 0.7418(7) 0.4946(9) 1.0327(4) 0.072(4) Uani 0.473(6) 1 d PGDU A 2
H41B H 0.7538 0.4732 1.0603 0.086 Uiso 0.473(6) 1 calc PR A 2
C42A C 0.7131(8) 0.4382(7) 1.0009(4) 0.059(3) Uani 0.473(6) 1 d PGDU A 2
C43A C 0.6858(9) 0.5929(10) 0.9047(5) 0.056(3) Uani 0.473(6) 1 d PDU A 2
H43B H 0.6539 0.5517 0.8905 0.067 Uiso 0.473(6) 1 calc PR A 2
C44A C 0.7435(10) 0.5907(15) 0.8806(7) 0.069(5) Uani 0.473(6) 1 d PDU A 2
H44D H 0.7488 0.6477 0.8678 0.103 Uiso 0.473(6) 1 calc PR A 2
H44E H 0.7374 0.5463 0.8585 0.103 Uiso 0.473(6) 1 calc PR A 2
H44F H 0.7809 0.5768 0.9002 0.103 Uiso 0.473(6) 1 calc PR A 2
C45A C 0.6547(11) 0.6863(11) 0.9048(8) 0.083(5) Uani 0.473(6) 1 d PDU A 2
H45D H 0.6534 0.7124 0.8769 0.124 Uiso 0.473(6) 1 calc PR A 2
H45E H 0.6794 0.7232 0.9256 0.124 Uiso 0.473(6) 1 calc PR A 2
H45F H 0.6121 0.6809 0.9121 0.124 Uiso 0.473(6) 1 calc PR A 2
C46A C 0.6999(8) 0.3412(10) 1.0110(6) 0.058(4) Uani 0.473(6) 1 d PDU A 2
H46B H 0.7126 0.3060 0.9873 0.070 Uiso 0.473(6) 1 calc PR A 2
C47A C 0.6278(8) 0.3263(13) 1.0109(8) 0.084(5) Uani 0.473(6) 1 d PDU A 2
H47D H 0.6046 0.3700 0.9929 0.125 Uiso 0.473(6) 1 calc PR A 2
H47E H 0.6172 0.3315 1.0396 0.125 Uiso 0.473(6) 1 calc PR A 2
H47F H 0.6166 0.2681 1.0000 0.125 Uiso 0.473(6) 1 calc PR A 2
C48A C 0.7376(11) 0.3056(15) 1.0515(7) 0.094(6) Uani 0.473(6) 1 d PDU A 2
H48D H 0.7265 0.2445 1.0552 0.141 Uiso 0.473(6) 1 calc PR A 2
H48E H 0.7277 0.3395 1.0757 0.141 Uiso 0.473(6) 1 calc PR A 2
H48F H 0.7824 0.3101 1.0494 0.141 Uiso 0.473(6) 1 calc PR A 2
C49 C 0.6004(4) 0.4841(5) 0.7698(3) 0.055(3) Uani 1 1 d U A .
H49A H 0.5883 0.4719 0.7966 0.066 Uiso 1 1 calc R . .
C50 C 0.5679(4) 0.5511(5) 0.7465(3) 0.048(3) Uani 1 1 d U . .
H50A H 0.5350 0.5812 0.7573 0.058 Uiso 1 1 calc R A .
C51 C 0.4987(4) 0.6842(5) 0.6885(3) 0.046(2) Uani 1 1 d U A .
H51A H 0.4760 0.6597 0.7091 0.055 Uiso 1 1 calc R . .
C52 C 0.4726(4) 0.7577(6) 0.6658(3) 0.053(3) Uani 1 1 d U . .
H52A H 0.4338 0.7813 0.6713 0.064 Uiso 1 1 calc R . .
C53 C 0.5579(5) 0.7599(6) 0.6279(3) 0.073(4) Uani 1 1 d U . .
H53A H 0.5783 0.7847 0.6062 0.087 Uiso 1 1 calc R . .
C54 C 0.5850(4) 0.6864(6) 0.6518(3) 0.061(3) Uani 1 1 d U A .
H54A H 0.6245 0.6651 0.6463 0.074 Uiso 1 1 calc R . .
C55 C 0.6345(4) 0.5257(6) 0.6938(3) 0.061(3) Uani 1 1 d U . .
H55A H 0.6487 0.5371 0.6675 0.073 Uiso 1 1 calc R A .
C56 C 0.6634(4) 0.4593(6) 0.7217(3) 0.060(3) Uani 1 1 d U A .
H56A H 0.6980 0.4297 0.7127 0.072 Uiso 1 1 calc R . .
C57 C 0.5849(4) 0.5728(5) 0.7069(3) 0.036(2) Uani 1 1 d U A .
C58 C 0.5552(3) 0.6459(5) 0.6826(3) 0.0306(19) Uani 1 1 d U . .
C59 C 0.4799(4) 0.8744(6) 0.6136(4) 0.103(5) Uani 1 1 d U . .
H59A H 0.4429 0.8960 0.6252 0.155 Uiso 1 1 calc R . .
H59B H 0.4689 0.8612 0.5837 0.155 Uiso 1 1 calc R . .
H59C H 0.5128 0.9188 0.6170 0.155 Uiso 1 1 calc R . .
C62 C 0.9081(5) 0.0374(6) 0.7489(4) 0.095(4) Uani 1 1 d U . .
H62A H 0.9370 0.0755 0.7645 0.115 Uiso 1 1 calc R . .
C63 C 0.9328(4) -0.0282(7) 0.7253(4) 0.100(5) Uani 1 1 d U . .
H63A H 0.9768 -0.0334 0.7257 0.120 Uiso 1 1 calc R . .
C64 C 0.9804(4) -0.1905(5) 0.6836(3) 0.057(3) Uani 1 1 d U . .
H64A H 1.0098 -0.1627 0.7038 0.069 Uiso 1 1 calc R . .
C65 C 0.9991(4) -0.2602(6) 0.6614(4) 0.091(4) Uani 1 1 d U . .
H65A H 1.0409 -0.2806 0.6664 0.109 Uiso 1 1 calc R . .
C66 C 0.8949(5) -0.2731(6) 0.6236(4) 0.087(4) Uani 1 1 d U . .
H66A H 0.8666 -0.3025 0.6033 0.104 Uiso 1 1 calc R . .
C67 C 0.8752(4) -0.2032(6) 0.6451(3) 0.056(3) Uani 1 1 d U . .
H67A H 0.8332 -0.1836 0.6391 0.067 Uiso 1 1 calc R . .
C68 C 0.8316(4) -0.0748(6) 0.7042(4) 0.078(4) Uani 1 1 d U . .
H68A H 0.8019 -0.1127 0.6894 0.094 Uiso 1 1 calc R . .
C69 C 0.8114(4) -0.0061(6) 0.7299(4) 0.076(4) Uani 1 1 d U . .
H69A H 0.7679 -0.0011 0.7315 0.091 Uiso 1 1 calc R . .
C70 C 0.8937(4) -0.0848(5) 0.7015(3) 0.042(2) Uani 1 1 d U . .
C71 C 0.9178(4) -0.1590(5) 0.6768(3) 0.047(2) Uani 1 1 d U . .
C72 C 0.9783(5) -0.3813(6) 0.6104(4) 0.127(5) Uani 1 1 d U . .
H72A H 1.0136 -0.4076 0.6283 0.190 Uiso 1 1 calc R . .
H72B H 0.9914 -0.3650 0.5833 0.190 Uiso 1 1 calc R . .
H72C H 0.9439 -0.4232 0.6058 0.190 Uiso 1 1 calc R . .
C73 C 0.8804(5) 0.4342(7) 0.9646(4) 0.112(5) Uani 1 1 d U A .
H73A H 0.9167 0.4485 0.9850 0.169 Uiso 1 1 calc R . .
H73B H 0.8526 0.3949 0.9775 0.169 Uiso 1 1 calc R . .
H73C H 0.8578 0.4877 0.9557 0.169 Uiso 1 1 calc R . .
C74 C 0.6855(7) -0.0079(10) 0.9361(6) 0.242(11) Uani 1 1 d U A .
H74A H 0.6551 -0.0545 0.9286 0.363 Uiso 1 1 calc R . .
H74B H 0.6980 -0.0083 0.9666 0.363 Uiso 1 1 calc R . .
H74C H 0.7224 -0.0172 0.9217 0.363 Uiso 1 1 calc R . .
F1 F 0.76372(19) 0.2432(2) 0.83850(16) 0.0305(10) Uani 1 1 d U . .

loop_
_atom_site_aniso_label
_atom_site_aniso_U_11
_atom_site_aniso_U_22
_atom_site_aniso_U_33
_atom_site_aniso_U_23
_atom_site_aniso_U_13
_atom_site_aniso_U_12
Zn1 0.0332(6) 0.0381(5) 0.0333(8) -0.0044(5) 0.0035(5) 0.0035(4)
Zn2 0.0333(6) 0.0360(5) 0.0193(7) -0.0015(5) 0.0017(5) 0.0026(4)
Zn3 0.0350(6) 0.0399(6) 0.0252(8) -0.0034(5) -0.0003(5) -0.0068(4)
Zn4 0.0371(6) 0.0441(6) 0.0263(8) -0.0071(5) 0.0043(5) -0.0047(5)
P1 0.0322(14) 0.0365(13) 0.0304(18) -0.0127(12) 0.0004(12) -0.0006(10)
P2 0.0355(15) 0.0398(13) 0.0203(18) 0.0058(11) 0.0013(12) -0.0029(10)
P3 0.0289(13) 0.0404(13) 0.0220(17) 0.0045(11) -0.0004(11) 0.0022(10)
P4 0.0385(15) 0.0444(14) 0.041(2) -0.0140(13) 0.0095(13) -0.0051(12)
O1 0.041(3) 0.047(3) 0.030(4) -0.016(3) 0.001(3) 0.001(3)
O2 0.033(3) 0.055(3) 0.029(5) -0.021(3) -0.002(3) 0.001(2)
O3 0.026(3) 0.052(3) 0.036(5) -0.009(3) -0.008(3) 0.006(2)
O4 0.051(4) 0.043(3) 0.044(4) -0.013(3) 0.010(3) -0.019(3)
O5 0.040(3) 0.038(3) 0.026(4) 0.011(3) 0.001(3) -0.008(2)
O6 0.039(3) 0.054(3) 0.040(5) 0.015(3) 0.012(3) 0.002(2)
O7 0.048(4) 0.046(3) 0.031(4) 0.004(3) 0.008(3) 0.011(3)
O8 0.040(3) 0.050(3) 0.013(4) 0.002(2) -0.015(3) -0.005(2)
O9 0.034(3) 0.046(3) 0.031(4) 0.016(3) 0.001(3) 0.008(2)
O10 0.039(3) 0.032(3) 0.033(4) 0.001(2) 0.000(3) -0.008(2)
O11 0.035(3) 0.045(3) 0.033(4) 0.015(3) 0.002(3) 0.008(2)
O12 0.034(3) 0.041(3) 0.026(4) -0.003(2) 0.001(3) 0.003(2)
O13 0.044(4) 0.053(3) 0.043(4) -0.026(3) 0.004(3) -0.009(3)
O14 0.054(4) 0.035(3) 0.043(4) -0.001(3) 0.007(3) 0.015(3)
O15 0.032(3) 0.055(3) 0.023(4) -0.003(3) 0.007(3) -0.002(2)
O16 0.051(3) 0.068(4) 0.035(5) -0.031(3) 0.006(3) -0.014(3)
O17 0.059(4) 0.055(3) 0.041(5) -0.001(3) -0.010(3) -0.024(3)
O18 0.052(4) 0.060(4) 0.069(6) 0.009(3) 0.027(4) -0.006(3)
N1 0.024(4) 0.058(4) 0.027(5) -0.009(3) 0.005(4) 0.002(3)
N2 0.033(5) 0.100(6) 0.052(7) 0.034(5) 0.005(4) 0.023(4)
N3 0.013(4) 0.044(4) 0.038(5) -0.014(3) 0.003(3) -0.003(3)
N4 0.034(5) 0.108(6) 0.176(11) -0.110(6) 0.023(6) -0.010(4)
C1 0.041(5) 0.053(5) 0.041(6) -0.015(4) -0.011(5) 0.016(4)
C2 0.079(6) 0.060(4) 0.035(5) -0.016(4) -0.004(5) 0.003(4)
C3 0.108(9) 0.103(7) 0.035(7) -0.020(6) -0.003(7) 0.015(6)
C4 0.076(7) 0.088(7) 0.055(8) -0.035(6) 0.001(7) 0.016(6)
C5 0.082(7) 0.060(6) 0.057(8) -0.032(5) -0.036(7) 0.025(5)
C6 0.052(6) 0.047(5) 0.059(7) -0.021(4) -0.018(5) 0.012(4)
C7 0.211(13) 0.061(6) 0.042(10) 0.002(6) 0.002(8) 0.013(7)
C8 0.292(15) 0.093(8) 0.086(15) 0.014(9) 0.031(13) -0.031(10)
C9 0.240(13) 0.107(10) 0.20(2) 0.039(11) -0.054(13) 0.075(9)
C10 0.083(7) 0.044(5) 0.066(8) -0.020(5) -0.017(7) 0.006(5)
C11 0.101(8) 0.116(9) 0.128(15) 0.041(9) 0.001(9) 0.001(7)
C12 0.137(9) 0.088(7) 0.098(13) -0.014(7) -0.044(9) 0.038(6)
C13 0.034(5) 0.072(6) 0.056(6) 0.037(4) -0.005(5) -0.007(4)
C14 0.063(6) 0.109(5) 0.054(6) 0.041(4) 0.016(5) 0.016(5)
C15 0.086(7) 0.154(7) 0.092(7) 0.067(6) 0.030(6) 0.032(6)
C16 0.058(8) 0.175(9) 0.119(9) 0.118(9) 0.013(9) -0.006(7)
C17 0.088(9) 0.127(8) 0.127(9) 0.092(7) -0.035(10) -0.040(7)
C18 0.065(6) 0.065(5) 0.102(6) 0.052(4) 0.002(5) -0.020(4)
C19 0.109(7) 0.113(6) 0.037(7) 0.014(5) 0.002(5) 0.023(5)
C20 0.171(8) 0.161(8) 0.106(9) -0.003(7) 0.003(7) 0.062(7)
C21 0.154(11) 0.148(10) 0.060(11) 0.040(8) -0.031(7) -0.002(8)
C22 0.113(7) 0.062(5) 0.111(7) 0.016(5) -0.017(6) -0.023(5)
C23 0.224(13) 0.086(9) 0.248(18) 0.030(11) -0.165(14) -0.033(8)
C24 0.246(14) 0.054(7) 0.130(15) 0.009(7) -0.061(12) -0.004(7)
C25 0.044(5) 0.052(4) 0.034(5) 0.018(3) 0.006(4) 0.014(4)
C26 0.046(6) 0.046(5) 0.033(6) 0.016(4) 0.005(4) 0.010(4)
C27 0.059(6) 0.043(5) 0.053(7) 0.017(4) 0.005(6) 0.023(4)
C28 0.066(7) 0.090(7) 0.025(6) 0.022(5) 0.002(6) 0.033(5)
C29 0.117(9) 0.066(6) 0.026(6) 0.003(5) 0.023(6) 0.035(5)
C30 0.091(7) 0.064(5) 0.027(6) 0.013(4) 0.017(6) 0.030(5)
C31 0.105(7) 0.033(5) 0.042(7) 0.016(4) 0.008(6) 0.001(4)
C32 0.127(8) 0.111(9) 0.088(12) -0.025(8) 0.011(9) -0.048(7)
C33 0.142(9) 0.120(9) 0.062(11) -0.043(8) 0.003(9) 0.039(7)
C34 0.144(8) 0.084(5) 0.055(7) 0.022(5) 0.022(6) 0.052(5)
C35 0.353(17) 0.075(8) 0.17(2) -0.031(10) -0.100(15) 0.083(9)
C36 0.258(14) 0.261(16) 0.24(2) 0.144(15) 0.154(16) 0.222(11)
C37 0.036(6) 0.054(5) 0.044(6) -0.018(4) 0.003(6) -0.010(5)
C38 0.047(5) 0.053(4) 0.050(5) -0.018(4) 0.005(5) -0.007(4)
C39 0.076(8) 0.069(6) 0.071(8) -0.035(6) 0.003(9) -0.019(6)
C40 0.092(9) 0.074(7) 0.065(8) -0.053(6) 0.003(8) -0.003(8)
C41 0.075(7) 0.083(6) 0.055(6) -0.036(5) 0.000(6) -0.005(6)
C42 0.059(6) 0.069(6) 0.048(5) -0.019(4) 0.000(5) -0.008(5)
C43 0.059(5) 0.052(5) 0.055(6) -0.006(5) 0.003(5) -0.014(4)
C44 0.091(11) 0.055(7) 0.062(13) -0.004(13) 0.021(12) -0.019(7)
C45 0.085(13) 0.085(8) 0.076(17) 0.001(10) 0.001(11) 0.012(7)
C46 0.065(6) 0.081(8) 0.029(7) -0.007(7) 0.011(6) -0.004(9)
C47 0.078(5) 0.092(7) 0.081(8) 0.010(6) 0.010(5) -0.009(6)
C48 0.086(8) 0.147(17) 0.047(10) 0.020(12) -0.002(7) -0.005(15)
C37A 0.036(6) 0.054(5) 0.044(6) -0.018(4) 0.003(6) -0.010(5)
C38A 0.047(5) 0.053(4) 0.050(5) -0.018(4) 0.005(5) -0.007(4)
C39A 0.076(8) 0.069(6) 0.071(8) -0.035(6) 0.003(9) -0.019(6)
C40A 0.092(9) 0.074(7) 0.065(8) -0.053(6) 0.003(8) -0.003(8)
C41A 0.075(7) 0.083(6) 0.055(6) -0.036(5) 0.000(6) -0.005(6)
C42A 0.059(6) 0.069(6) 0.048(5) -0.019(4) 0.000(5) -0.008(5)
C43A 0.059(5) 0.052(5) 0.055(6) -0.006(5) 0.003(5) -0.014(4)
C44A 0.091(11) 0.055(7) 0.062(13) -0.004(13) 0.021(12) -0.019(7)
C45A 0.085(13) 0.085(8) 0.076(17) 0.001(10) 0.001(11) 0.012(7)
C46A 0.065(6) 0.081(8) 0.029(7) -0.007(7) 0.011(6) -0.004(9)
C47A 0.078(5) 0.092(7) 0.081(8) 0.010(6) 0.010(5) -0.009(6)
C48A 0.086(8) 0.147(17) 0.047(10) 0.020(12) -0.002(7) -0.005(15)
C49 0.053(6) 0.060(6) 0.057(8) 0.023(5) 0.023(6) 0.013(4)
C50 0.040(6) 0.059(6) 0.049(7) 0.012(5) 0.021(5) 0.022(4)
C51 0.035(5) 0.069(6) 0.036(7) 0.011(4) 0.011(5) 0.002(4)
C52 0.021(5) 0.091(7) 0.049(8) 0.019(5) 0.009(5) 0.011(4)
C53 0.060(7) 0.113(8) 0.053(9) 0.045(6) 0.036(6) 0.027(5)
C54 0.046(6) 0.087(7) 0.054(8) 0.017(5) 0.017(5) 0.024(5)
C55 0.049(6) 0.104(7) 0.030(7) 0.005(5) 0.002(5) 0.039(5)
C56 0.057(7) 0.103(7) 0.018(7) -0.006(5) -0.001(5) 0.048(5)
C57 0.026(5) 0.048(5) 0.033(6) -0.003(4) -0.001(4) 0.005(3)
C58 0.028(5) 0.052(5) 0.011(5) -0.002(4) 0.001(4) 0.003(4)
C59 0.061(7) 0.133(9) 0.115(13) 0.082(8) 0.007(8) 0.036(6)
C62 0.042(5) 0.103(8) 0.137(12) -0.091(7) -0.004(7) 0.007(5)
C63 0.033(6) 0.116(9) 0.149(13) -0.085(8) 0.002(7) -0.005(5)
C64 0.029(5) 0.060(6) 0.083(9) -0.043(5) 0.009(5) -0.006(4)
C65 0.032(6) 0.085(7) 0.159(13) -0.080(7) 0.024(6) -0.008(5)
C66 0.047(6) 0.105(8) 0.110(11) -0.076(7) 0.013(6) 0.003(5)
C67 0.037(5) 0.079(6) 0.049(8) -0.028(5) 0.000(5) 0.006(4)
C68 0.037(5) 0.101(7) 0.091(11) -0.063(6) -0.011(6) 0.012(5)
C69 0.038(6) 0.098(8) 0.091(11) -0.054(6) 0.004(6) 0.014(5)
C70 0.033(5) 0.039(5) 0.053(8) -0.016(4) 0.006(5) -0.002(4)
C71 0.034(5) 0.044(5) 0.061(8) -0.020(4) 0.003(5) -0.002(4)
C72 0.091(7) 0.122(7) 0.169(9) -0.101(6) 0.025(7) 0.009(5)
C73 0.113(10) 0.168(11) 0.055(10) -0.052(8) 0.004(8) -0.073(8)
C74 0.204(17) 0.294(17) 0.24(2) 0.243(18) 0.074(17) 0.085(14)
F1 0.031(2) 0.038(2) 0.021(3) -0.0037(19) -0.0022(19) -0.0011(17)

loop_
_atom_type_symbol
_atom_type_description
_atom_type_scat_dispersion_real
_atom_type_scat_dispersion_imag
_atom_type_scat_source
C C 0.0033 0.0016 'International Tables Vol C Tables 4.2.6.8 and 6.1.1.4'
H H 0.0000 0.0000 'International Tables Vol C Tables 4.2.6.8 and 6.1.1.4'
N N 0.0061 0.0033 'International Tables Vol C Tables 4.2.6.8 and 6.1.1.4'
O O 0.0106 0.0060 'International Tables Vol C Tables 4.2.6.8 and 6.1.1.4'
F F 0.0171 0.0103 'International Tables Vol C Tables 4.2.6.8 and 6.1.1.4'
P P 0.1023 0.0942 'International Tables Vol C Tables 4.2.6.8 and 6.1.1.4'
B B 0.0013 0.0007 'International Tables Vol C Tables 4.2.6.8 and 6.1.1.4'
Zn Zn 0.2839 1.4301 'International Tables Vol C Tables 4.2.6.8 and 6.1.1.4'

loop_
_geom_angle_atom_site_label_1
_geom_angle_atom_site_label_2
_geom_angle_atom_site_label_3
_geom_angle
O14 Zn1 O11 129.3(2)
O14 Zn1 O3 109.5(2)
O11 Zn1 O3 120.6(2)
O14 Zn1 N1 92.7(2)
O11 Zn1 N1 89.3(2)
O3 Zn1 N1 96.5(2)
O14 Zn1 F1 88.6(2)
O11 Zn1 F1 84.57(18)
O3 Zn1 F1 89.53(18)
N1 Zn1 F1 173.1(2)
O2 Zn2 O12 125.7(2)
O2 Zn2 O7 124.2(2)
O12 Zn2 O7 108.4(2)
O2 Zn2 N3 91.2(2)
O12 Zn2 N3 98.6(2)
O7 Zn2 N3 93.9(2)
O2 Zn2 F1 84.56(18)
O12 Zn2 F1 84.52(17)
O7 Zn2 F1 87.87(19)
N3 Zn2 F1 175.7(2)
O16 Zn3 O8 125.1(2)
O16 Zn3 O10 120.8(2)
O8 Zn3 O10 114.0(2)
O16 Zn3 O17 90.2(2)
O8 Zn3 O17 89.2(2)
O10 Zn3 O17 93.3(2)
O16 Zn3 F1 86.92(19)
O8 Zn3 F1 90.43(18)
O10 Zn3 F1 90.24(19)
O17 Zn3 F1 176.2(2)
O6 Zn4 O4 122.0(2)
O6 Zn4 O15 120.4(2)
O4 Zn4 O15 116.4(2)
O6 Zn4 O18 92.3(2)
O4 Zn4 O18 96.2(2)
O15 Zn4 O18 92.6(2)
O6 Zn4 F1 83.08(18)
O4 Zn4 F1 88.34(19)
O15 Zn4 F1 87.67(17)
O18 Zn4 F1 174.8(2)
O4 P1 O3 113.7(3)
O4 P1 O2 115.9(3)
O3 P1 O2 113.4(3)
O4 P1 O1 103.7(3)
O3 P1 O1 103.5(3)
O2 P1 O1 104.9(3)
O6 P2 O7 114.7(3)
O6 P2 O8 114.2(3)
O7 P2 O8 112.6(3)
O6 P2 O5 106.0(3)
O7 P2 O5 103.7(3)
O8 P2 O5 104.2(3)
O11 P3 O12 114.9(3)
O11 P3 O10 114.6(3)
O12 P3 O10 112.4(3)
O11 P3 O9 106.1(3)
O12 P3 O9 104.5(3)
O10 P3 O9 102.7(3)
O16 P4 O15 114.0(3)
O16 P4 O14 115.3(4)
O15 P4 O14 112.1(3)
O16 P4 O13 105.2(3)
O15 P4 O13 104.2(3)
O14 P4 O13 104.7(3)
C1 O1 P1 120.6(5)
P1 O2 Zn2 130.5(3)
P1 O3 Zn1 123.7(3)
P1 O4 Zn4 124.9(3)
C13 O5 P2 121.9(5)
P2 O6 Zn4 133.4(3)
P2 O7 Zn2 124.9(3)
P2 O8 Zn3 122.9(3)
C25 O9 P3 120.7(5)
P3 O10 Zn3 119.8(3)
P3 O11 Zn1 129.3(3)
P3 O12 Zn2 126.6(3)
C37 O13 C37A 25.2(7)
C37 O13 P4 125.3(8)
C37A O13 P4 123.4(8)
P4 O14 Zn1 125.0(3)
P4 O15 Zn4 124.3(3)
P4 O16 Zn3 128.4(3)
C73 O17 Zn3 120.4(5)
C74 O18 Zn4 117.7(7)
C56 N1 C49 113.2(8)
C56 N1 Zn1 122.1(6)
C49 N1 Zn1 124.3(6)
C52 N2 C53 122.1(8)
C52 N2 C59 121.0(8)
C53 N2 C59 116.9(8)
C62 N3 C69 114.2(7)
C62 N3 Zn2 124.7(6)
C69 N3 Zn2 120.5(6)
C65 N4 C66 122.5(8)
C65 N4 C72 117.2(9)
C66 N4 C72 120.2(9)
C6 C1 C2 123.6(8)
C6 C1 O1 119.1(8)
C2 C1 O1 117.0(7)
C1 C2 C3 116.2(8)
C1 C2 C7 123.9(8)
C3 C2 C7 119.9(9)
C4 C3 C2 120.2(9)
C4 C3 H3A 119.9
C2 C3 H3A 119.9
C5 C4 C3 122.1(10)
C5 C4 H4A 119.0
C3 C4 H4A 119.0
C4 C5 C6 120.7(9)
C4 C5 H5A 119.6
C6 C5 H5A 119.6
C1 C6 C5 116.7(8)
C1 C6 C10 120.5(8)
C5 C6 C10 122.8(8)
C8 C7 C2 111.1(9)
C8 C7 C9 109.6(10)
C2 C7 C9 113.0(9)
C8 C7 H7A 107.7
C2 C7 H7A 107.7
C9 C7 H7A 107.7
C7 C8 H8A 109.5
C7 C8 H8B 109.5
H8A C8 H8B 109.5
C7 C8 H8C 109.5
H8A C8 H8C 109.5
H8B C8 H8C 109.5
C7 C9 H9A 109.5
C7 C9 H9B 109.5
H9A C9 H9B 109.5
C7 C9 H9C 109.5
H9A C9 H9C 109.5
H9B C9 H9C 109.5
C6 C10 C11 110.2(8)
C6 C10 C12 112.9(8)
C11 C10 C12 109.7(8)
C6 C10 H10A 108.0
C11 C10 H10A 108.0
C12 C10 H10A 108.0
C10 C11 H11A 109.5
C10 C11 H11B 109.5
H11A C11 H11B 109.5
C10 C11 H11C 109.5
H11A C11 H11C 109.5
H11B C11 H11C 109.5
C10 C12 H12A 109.5
C10 C12 H12B 109.5
H12A C12 H12B 109.5
C10 C12 H12C 109.5
H12A C12 H12C 109.5
H12B C12 H12C 109.5
C18 C13 C14 125.2(8)
C18 C13 O5 118.5(8)
C14 C13 O5 116.2(8)
C13 C14 C15 113.7(9)
C13 C14 C19 123.9(9)
C15 C14 C19 122.4(10)
C16 C15 C14 122.9(11)
C16 C15 H15A 118.6
C14 C15 H15A 118.6
C17 C16 C15 121.1(10)
C17 C16 H16A 119.4
C15 C16 H16A 119.4
C16 C17 C18 119.7(11)
C16 C17 H17A 120.2
C18 C17 H17A 120.2
C13 C18 C17 117.3(9)
C13 C18 C22 122.2(8)
C17 C18 C22 120.3(9)
C21 C19 C14 112.9(9)
C21 C19 C20 112.9(10)
C14 C19 C20 110.8(9)
C21 C19 H19A 106.5
C14 C19 H19A 106.5
C20 C19 H19A 106.5
C19 C20 H20A 109.5
C19 C20 H20B 109.5
H20A C20 H20B 109.5
C19 C20 H20C 109.5
H20A C20 H20C 109.5
H20B C20 H20C 109.5
C19 C21 H21A 109.5
C19 C21 H21B 109.5
H21A C21 H21B 109.5
C19 C21 H21C 109.5
H21A C21 H21C 109.5
H21B C21 H21C 109.5
C18 C22 C23 109.4(10)
C18 C22 C24 114.1(10)
C23 C22 C24 108.4(9)
C18 C22 H22A 108.3
C23 C22 H22A 108.3
C24 C22 H22A 108.3
C22 C23 H23A 109.5
C22 C23 H23B 109.5
H23A C23 H23B 109.5
C22 C23 H23C 109.5
H23A C23 H23C 109.5
H23B C23 H23C 109.5
C22 C24 H24A 109.5
C22 C24 H24B 109.5
H24A C24 H24B 109.5
C22 C24 H24C 109.5
H24A C24 H24C 109.5
H24B C24 H24C 109.5
C30 C25 O9 118.7(7)
C30 C25 C26 122.3(8)
O9 C25 C26 119.0(8)
C25 C26 C27 118.8(8)
C25 C26 C31 120.4(8)
C27 C26 C31 120.8(7)
C28 C27 C26 119.6(7)
C28 C27 H27A 120.2
C26 C27 H27A 120.2
C29 C28 C27 120.1(8)
C29 C28 H28A 120.0
C27 C28 H28A 120.0
C28 C29 C30 121.9(8)
C28 C29 H29A 119.0
C30 C29 H29A 119.0
C25 C30 C29 117.0(7)
C25 C30 C34 122.4(8)
C29 C30 C34 120.4(8)
C32 C31 C26 110.7(8)
C32 C31 C33 108.9(7)
C26 C31 C33 112.8(8)
C32 C31 H31A 108.1
C26 C31 H31A 108.1
C33 C31 H31A 108.1
C31 C32 H32A 109.5
C31 C32 H32B 109.5
H32A C32 H32B 109.5
C31 C32 H32C 109.5
H32A C32 H32C 109.5
H32B C32 H32C 109.5
C31 C33 H33A 109.5
C31 C33 H33B 109.5
H33A C33 H33B 109.5
C31 C33 H33C 109.5
H33A C33 H33C 109.5
H33B C33 H33C 109.5
C36 C34 C35 108.4(11)
C36 C34 C30 109.6(8)
C35 C34 C30 109.9(9)
C36 C34 H34A 109.6
C35 C34 H34A 109.6
C30 C34 H34A 109.6
C34 C35 H35A 109.5
C34 C35 H35B 109.5
H35A C35 H35B 109.5
C34 C35 H35C 109.5
H35A C35 H35C 109.5
H35B C35 H35C 109.5
C34 C36 H36A 109.5
C34 C36 H36B 109.5
H36A C36 H36B 109.5
C34 C36 H36C 109.5
H36A C36 H36C 109.5
H36B C36 H36C 109.5
O13 C37 C38 126.4(8)
O13 C37 C42 113.6(8)
C38 C37 C42 120.0
C37 C38 C39 120.0
C37 C38 C43 121.2(9)
C39 C38 C43 118.7(9)
C38 C39 C40 120.0
C38 C39 H39A 120.0
C40 C39 H39A 120.0
C39 C40 C41 120.0
C39 C40 H40A 120.0
C41 C40 H40A 120.0
C42 C41 C40 120.0
C42 C41 H41A 120.0
C40 C41 H41A 120.0
C41 C42 C37 120.0
C41 C42 C46 120.1(9)
C37 C42 C46 119.8(9)
C38 C43 C44 111.0(12)
C38 C43 C45 112.3(12)
C44 C43 C45 108.7(12)
C38 C43 H43A 108.2
C44 C43 H43A 108.2
C45 C43 H43A 108.2
C43 C44 H44A 109.5
C43 C44 H44B 109.5
H44A C44 H44B 109.5
C43 C44 H44C 109.5
H44A C44 H44C 109.5
H44B C44 H44C 109.5
C43 C45 H45A 109.5
C43 C45 H45B 109.5
H45A C45 H45B 109.5
C43 C45 H45C 109.5
H45A C45 H45C 109.5
H45B C45 H45C 109.5
C48 C46 C42 114.4(13)
C48 C46 C47 111.7(13)
C42 C46 C47 107.4(11)
C48 C46 H46A 107.7
C42 C46 H46A 107.7
C47 C46 H46A 107.7
C46 C47 H47A 109.5
C46 C47 H47B 109.5
H47A C47 H47B 109.5
C46 C47 H47C 109.5
H47A C47 H47C 109.5
H47B C47 H47C 109.5
C46 C48 H48A 109.5
C46 C48 H48B 109.5
H48A C48 H48B 109.5
C46 C48 H48C 109.5
H48A C48 H48C 109.5
H48B C48 H48C 109.5
C38A C37A C42A 120.0
C38A C37A O13 114.7(8)
C42A C37A O13 125.2(8)
C39A C38A C37A 120.0
C39A C38A C43A 120.7(10)
C37A C38A C43A 119.3(10)
C40A C39A C38A 120.0
C40A C39A H39B 120.0
C38A C39A H39B 120.0
C39A C40A C41A 120.0
C39A C40A H40B 120.0
C41A C40A H40B 120.0
C42A C41A C40A 120.0
C42A C41A H41B 120.0
C40A C41A H41B 120.0
C41A C42A C37A 120.0
C41A C42A C46A 120.6(9)
C37A C42A C46A 119.4(9)
C44A C43A C38A 108.0(13)
C44A C43A C45A 112.8(14)
C38A C43A C45A 111.9(13)
C44A C43A H43B 108.0
C38A C43A H43B 108.0
C45A C43A H43B 108.0
C43A C44A H44D 109.5
C43A C44A H44E 109.5
H44D C44A H44E 109.5
C43A C44A H44F 109.5
H44D C44A H44F 109.5
H44E C44A H44F 109.5
C43A C45A H45D 109.5
C43A C45A H45E 109.5
H45D C45A H45E 109.5
C43A C45A H45F 109.5
H45D C45A H45F 109.5
H45E C45A H45F 109.5
C48A C46A C42A 115.2(13)
C48A C46A C47A 111.5(14)
C42A C46A C47A 110.2(13)
C48A C46A H46B 106.5
C42A C46A H46B 106.5
C47A C46A H46B 106.5
C46A C47A H47D 109.5
C46A C47A H47E 109.5
H47D C47A H47E 109.5
C46A C47A H47F 109.5
H47D C47A H47F 109.5
H47E C47A H47F 109.5
C46A C48A H48D 109.5
C46A C48A H48E 109.5
H48D C48A H48E 109.5
C46A C48A H48F 109.5
H48D C48A H48F 109.5
H48E C48A H48F 109.5
N1 C49 C50 126.5(9)
N1 C49 H49A 116.8
C50 C49 H49A 116.8
C57 C50 C49 119.0(8)
C57 C50 H50A 120.5
C49 C50 H50A 120.5
C58 C51 C52 124.4(8)
C58 C51 H51A 117.8
C52 C51 H51A 117.8
N2 C52 C51 118.6(8)
N2 C52 H52A 120.7
C51 C52 H52A 120.7
N2 C53 C54 119.0(8)
N2 C53 H53A 120.5
C54 C53 H53A 120.5
C58 C54 C53 122.2(8)
C58 C54 H54A 118.9
C53 C54 H54A 118.9
C57 C55 C56 117.6(9)
C57 C55 H55A 121.2
C56 C55 H55A 121.2
N1 C56 C55 127.0(8)
N1 C56 H56A 116.5
C55 C56 H56A 116.5
C50 C57 C55 116.5(8)
C50 C57 C58 121.1(7)
C55 C57 C58 122.2(8)
C51 C58 C54 113.6(8)
C51 C58 C57 125.7(8)
C54 C58 C57 120.7(7)
N2 C59 H59A 109.5
N2 C59 H59B 109.5
H59A C59 H59B 109.5
N2 C59 H59C 109.5
H59A C59 H59C 109.5
H59B C59 H59C 109.5
N3 C62 C63 125.6(9)
N3 C62 H62A 117.2
C63 C62 H62A 117.2
C70 C63 C62 120.4(9)
C70 C63 H63A 119.8
C62 C63 H63A 119.8
C65 C64 C71 121.4(9)
C65 C64 H64A 119.3
C71 C64 H64A 119.3
N4 C65 C64 119.3(9)
N4 C65 H65A 120.3
C64 C65 H65A 120.3
C67 C66 N4 119.4(9)
C67 C66 H66A 120.3
N4 C66 H66A 120.3
C66 C67 C71 120.6(9)
C66 C67 H67A 119.7
C71 C67 H67A 119.7
C70 C68 C69 119.5(9)
C70 C68 H68A 120.3
C69 C68 H68A 120.3
N3 C69 C68 124.7(8)
N3 C69 H69A 117.6
C68 C69 H69A 117.6
C68 C70 C63 115.5(8)
C68 C70 C71 121.6(8)
C63 C70 C71 122.6(8)
C64 C71 C67 116.8(7)
C64 C71 C70 123.9(8)
C67 C71 C70 119.3(7)
N4 C72 H72A 109.5
N4 C72 H72B 109.5
H72A C72 H72B 109.5
N4 C72 H72C 109.5
H72A C72 H72C 109.5
H72B C72 H72C 109.5
O17 C73 H73A 109.5
O17 C73 H73B 109.5
H73A C73 H73B 109.5
O17 C73 H73C 109.5
H73A C73 H73C 109.5
H73B C73 H73C 109.5
O18 C74 H74A 109.5
O18 C74 H74B 109.5
H74A C74 H74B 109.5
O18 C74 H74C 109.5
H74A C74 H74C 109.5
H74B C74 H74C 109.5
Zn3 F1 Zn1 110.52(13)
Zn3 F1 Zn4 108.7(2)
Zn1 F1 Zn4 110.33(16)
Zn3 F1 Zn2 111.52(16)
Zn1 F1 Zn2 109.2(2)
Zn4 F1 Zn2 106.48(12)

loop_
_geom_bond_atom_site_label_1
_geom_bond_atom_site_label_2
_geom_bond_distance
Zn1 O14 1.943(6)
Zn1 O11 1.949(5)
Zn1 O3 1.967(5)
Zn1 N1 2.129(7)
Zn1 F1 2.273(4)
Zn2 O2 1.937(5)
Zn2 O12 1.945(5)
Zn2 O7 1.956(6)
Zn2 N3 2.117(6)
Zn2 F1 2.407(4)
Zn3 O16 1.931(5)
Zn3 O8 1.946(5)
Zn3 O10 1.993(5)
Zn3 O17 2.114(6)
Zn3 F1 2.245(4)
Zn4 O6 1.925(5)
Zn4 O4 1.951(6)
Zn4 O15 1.955(5)
Zn4 O18 2.097(6)
Zn4 F1 2.400(4)
P1 O4 1.495(6)
P1 O3 1.515(5)
P1 O2 1.519(5)
P1 O1 1.641(6)
P2 O6 1.498(5)
P2 O7 1.506(6)
P2 O8 1.525(5)
P2 O5 1.616(5)
P3 O11 1.510(5)
P3 O12 1.515(5)
P3 O10 1.525(6)
P3 O9 1.621(5)
P4 O16 1.521(6)
P4 O15 1.521(5)
P4 O14 1.526(6)
P4 O13 1.599(5)
O1 C1 1.393(9)
O5 C13 1.396(9)
O9 C25 1.391(9)
O13 C37 1.345(9)
O13 C37A 1.437(11)
O17 C73 1.509(11)
O18 C74 1.408(12)
N1 C56 1.282(10)
N1 C49 1.315(8)
N2 C52 1.295(10)
N2 C53 1.313(9)
N2 C59 1.486(10)
N3 C62 1.274(9)
N3 C69 1.292(10)
N4 C65 1.349(13)
N4 C66 1.356(11)
N4 C72 1.496(10)
C1 C6 1.380(8)
C1 C2 1.388(10)
C2 C3 1.406(10)
C2 C7 1.528(10)
C3 C4 1.358(9)
C3 H3A 0.9300
C4 C5 1.337(10)
C4 H4A 0.9300
C5 C6 1.398(10)
C5 H5A 0.9300
C6 C10 1.513(10)
C7 C8 1.491(11)
C7 C9 1.550(12)
C7 H7A 0.9800
C8 H8A 0.9600
C8 H8B 0.9600
C8 H8C 0.9600
C9 H9A 0.9600
C9 H9B 0.9600
C9 H9C 0.9600
C10 C11 1.517(10)
C10 C12 1.531(9)
C10 H10A 0.9800
C11 H11A 0.9600
C11 H11B 0.9600
C11 H11C 0.9600
C12 H12A 0.9600
C12 H12B 0.9600
C12 H12C 0.9600
C13 C18 1.355(9)
C13 C14 1.377(10)
C14 C15 1.382(10)
C14 C19 1.513(10)
C15 C16 1.362(11)
C15 H15A 0.9300
C16 C17 1.320(12)
C16 H16A 0.9300
C17 C18 1.401(10)
C17 H17A 0.9300
C18 C22 1.499(11)
C19 C21 1.497(11)
C19 C20 1.535(10)
C19 H19A 0.9800
C20 H20A 0.9600
C20 H20B 0.9600
C20 H20C 0.9600
C21 H21A 0.9600
C21 H21B 0.9600
C21 H21C 0.9600
C22 C23 1.514(12)
C22 C24 1.516(10)
C22 H22A 0.9800
C23 H23A 0.9600
C23 H23B 0.9600
C23 H23C 0.9600
C24 H24A 0.9600
C24 H24B 0.9600
C24 H24C 0.9600
C25 C30 1.380(9)
C25 C26 1.395(8)
C26 C27 1.405(9)
C26 C31 1.523(10)
C27 C28 1.388(9)
C27 H27A 0.9300
C28 C29 1.365(9)
C28 H28A 0.9300
C29 C30 1.411(10)
C29 H29A 0.9300
C30 C34 1.527(9)
C31 C32 1.493(9)
C31 C33 1.528(9)
C31 H31A 0.9800
C32 H32A 0.9600
C32 H32B 0.9600
C32 H32C 0.9600
C33 H33A 0.9600
C33 H33B 0.9600
C33 H33C 0.9600
C34 C36 1.485(11)
C34 C35 1.507(12)
C34 H34A 0.9800
C35 H35A 0.9600
C35 H35B 0.9600
C35 H35C 0.9600
C36 H36A 0.9600
C36 H36B 0.9600
C36 H36C 0.9600
C37 C38 1.3900
C37 C42 1.3900
C38 C39 1.3900
C38 C43 1.519(12)
C39 C40 1.3900
C39 H39A 0.9300
C40 C41 1.3900
C40 H40A 0.9300
C41 C42 1.3900
C41 H41A 0.9300
C42 C46 1.548(12)
C43 C44 1.534(13)
C43 C45 1.568(13)
C43 H43A 0.9800
C44 H44A 0.9600
C44 H44B 0.9600
C44 H44C 0.9600
C45 H45A 0.9600
C45 H45B 0.9600
C45 H45C 0.9600
C46 C48 1.501(14)
C46 C47 1.560(13)
C46 H46A 0.9800
C47 H47A 0.9600
C47 H47B 0.9600
C47 H47C 0.9600
C48 H48A 0.9600
C48 H48B 0.9600
C48 H48C 0.9600
C37A C38A 1.3900
C37A C42A 1.3900
C38A C39A 1.3900
C38A C43A 1.527(13)
C39A C40A 1.3900
C39A H39B 0.9300
C40A C41A 1.3900
C40A H40B 0.9300
C41A C42A 1.3900
C41A H41B 0.9300
C42A C46A 1.529(12)
C43A C44A 1.516(14)
C43A C45A 1.552(13)
C43A H43B 0.9800
C44A H44D 0.9600
C44A H44E 0.9600
C44A H44F 0.9600
C45A H45D 0.9600
C45A H45E 0.9600
C45A H45F 0.9600
C46A C48A 1.509(14)
C46A C47A 1.538(14)
C46A H46B 0.9800
C47A H47D 0.9600
C47A H47E 0.9600
C47A H47F 0.9600
C48A H48D 0.9600
C48A H48E 0.9600
C48A H48F 0.9600
C49 C50 1.378(11)
C49 H49A 0.9300
C50 C57 1.376(11)
C50 H50A 0.9300
C51 C58 1.359(9)
C51 C52 1.392(11)
C51 H51A 0.9300
C52 H52A 0.9300
C53 C54 1.417(11)
C53 H53A 0.9300
C54 C58 1.363(10)
C54 H54A 0.9300
C55 C57 1.371(10)
C55 C56 1.416(12)
C55 H55A 0.9300
C56 H56A 0.9300
C57 C58 1.439(10)
C59 H59A 0.9600
C59 H59B 0.9600
C59 H59C 0.9600
C62 C63 1.380(11)
C62 H62A 0.9300
C63 C70 1.345(11)
C63 H63A 0.9300
C64 C65 1.347(10)
C64 C71 1.394(10)
C64 H64A 0.9300
C65 H65A 0.9300
C66 C67 1.344(10)
C66 H66A 0.9300
C67 C71 1.421(11)
C67 H67A 0.9300
C68 C70 1.333(10)
C68 C69 1.411(11)
C68 H68A 0.9300
C69 H69A 0.9300
C70 C71 1.486(10)
C72 H72A 0.9600
C72 H72B 0.9600
C72 H72C 0.9600
C73 H73A 0.9600
C73 H73B 0.9600
C73 H73C 0.9600
C74 H74A 0.9600
C74 H74B 0.9600
C74 H74C 0.9600

loop_
_geom_torsion_atom_site_label_1
_geom_torsion_atom_site_label_2
_geom_torsion_atom_site_label_3
_geom_torsion_atom_site_label_4
_geom_torsion
O4 P1 O1 C1 -133.7(6)
O3 P1 O1 C1 107.3(6)
O2 P1 O1 C1 -11.8(6)
O4 P1 O2 Zn2 -60.0(5)
O3 P1 O2 Zn2 74.1(5)
O1 P1 O2 Zn2 -173.7(4)
O12 Zn2 O2 P1 -88.6(5)
O7 Zn2 O2 P1 74.3(5)
N3 Zn2 O2 P1 169.8(4)
F1 Zn2 O2 P1 -9.4(4)
O4 P1 O3 Zn1 76.9(4)
O2 P1 O3 Zn1 -58.3(5)
O1 P1 O3 Zn1 -171.4(3)
O14 Zn1 O3 P1 -97.0(4)
O11 Zn1 O3 P1 74.8(5)
N1 Zn1 O3 P1 167.8(4)
F1 Zn1 O3 P1 -8.6(4)
O3 P1 O4 Zn4 -67.1(5)
O2 P1 O4 Zn4 66.8(4)
O1 P1 O4 Zn4 -178.8(3)
O6 Zn4 O4 P1 -82.6(4)
O15 Zn4 O4 P1 84.8(4)
O18 Zn4 O4 P1 -179.2(4)
F1 Zn4 O4 P1 -1.8(4)
O6 P2 O5 C13 3.6(7)
O7 P2 O5 C13 -117.5(6)
O8 P2 O5 C13 124.4(6)
O7 P2 O6 Zn4 -61.7(5)
O8 P2 O6 Zn4 70.4(6)
O5 P2 O6 Zn4 -175.5(4)
O4 Zn4 O6 P2 76.7(5)
O15 Zn4 O6 P2 -90.1(5)
O18 Zn4 O6 P2 175.5(5)
F1 Zn4 O6 P2 -7.0(5)
O6 P2 O7 Zn2 63.7(4)
O8 P2 O7 Zn2 -69.1(4)
O5 P2 O7 Zn2 178.8(3)
O2 Zn2 O7 P2 -81.6(4)
O12 Zn2 O7 P2 83.9(4)
N3 Zn2 O7 P2 -175.7(4)
F1 Zn2 O7 P2 0.4(4)
O6 P2 O8 Zn3 -54.4(5)
O7 P2 O8 Zn3 78.7(4)
O5 P2 O8 Zn3 -169.6(3)
O16 Zn3 O8 P2 76.0(5)
O10 Zn3 O8 P2 -101.0(4)
O17 Zn3 O8 P2 165.7(4)
F1 Zn3 O8 P2 -10.5(4)
O11 P3 O9 C25 -22.9(6)
O12 P3 O9 C25 99.0(6)
O10 P3 O9 C25 -143.5(5)
O11 P3 O10 Zn3 69.9(4)
O12 P3 O10 Zn3 -63.8(4)
O9 P3 O10 Zn3 -175.5(3)
O16 Zn3 O10 P3 -93.8(3)
O8 Zn3 O10 P3 83.3(4)
O17 Zn3 O10 P3 173.9(3)
F1 Zn3 O10 P3 -7.3(3)
O12 P3 O11 Zn1 73.3(5)
O10 P3 O11 Zn1 -59.1(5)
O9 P3 O11 Zn1 -171.7(3)
O14 Zn1 O11 P3 73.1(5)
O3 Zn1 O11 P3 -96.9(5)
N1 Zn1 O11 P3 166.0(4)
F1 Zn1 O11 P3 -10.6(4)
O11 P3 O12 Zn2 -47.9(5)
O10 P3 O12 Zn2 85.6(4)
O9 P3 O12 Zn2 -163.8(4)
O2 Zn2 O12 P3 61.9(5)
O7 Zn2 O12 P3 -103.3(4)
N3 Zn2 O12 P3 159.6(4)
F1 Zn2 O12 P3 -17.4(4)
O16 P4 O13 C37 22.8(9)
O15 P4 O13 C37 142.9(8)
O14 P4 O13 C37 -99.2(8)
O16 P4 O13 C37A -7.8(8)
O15 P4 O13 C37A 112.4(8)
O14 P4 O13 C37A -129.8(8)
O16 P4 O14 Zn1 58.6(5)
O15 P4 O14 Zn1 -74.0(4)
O13 P4 O14 Zn1 173.7(3)
O11 Zn1 O14 P4 -77.6(4)
O3 Zn1 O14 P4 93.2(4)
N1 Zn1 O14 P4 -168.9(4)
F1 Zn1 O14 P4 4.2(4)
O16 P4 O15 Zn4 -61.8(5)
O14 P4 O15 Zn4 71.5(5)
O13 P4 O15 Zn4 -175.9(4)
O6 Zn4 O15 P4 77.2(5)
O4 Zn4 O15 P4 -90.4(4)
O18 Zn4 O15 P4 171.3(4)
F1 Zn4 O15 P4 -3.4(4)
O15 P4 O16 Zn3 69.2(6)
O14 P4 O16 Zn3 -62.6(5)
O13 P4 O16 Zn3 -177.3(4)
O8 Zn3 O16 P4 -89.6(5)
O10 Zn3 O16 P4 87.2(5)
O17 Zn3 O16 P4 -178.8(5)
F1 Zn3 O16 P4 -1.3(5)
O16 Zn3 O17 C73 13.1(7)
O8 Zn3 O17 C73 -112.0(7)
O10 Zn3 O17 C73 134.0(7)
F1 Zn3 O17 C73 -27(3)
O6 Zn4 O18 C74 -29.2(11)
O4 Zn4 O18 C74 93.3(11)
O15 Zn4 O18 C74 -149.8(11)
F1 Zn4 O18 C74 -57(2)
O14 Zn1 N1 C56 155.9(8)
O11 Zn1 N1 C56 26.5(8)
O3 Zn1 N1 C56 -94.2(8)
F1 Zn1 N1 C56 55(2)
O14 Zn1 N1 C49 -16.7(7)
O11 Zn1 N1 C49 -146.0(7)
O3 Zn1 N1 C49 93.2(7)
F1 Zn1 N1 C49 -117.3(18)
O2 Zn2 N3 C62 177.1(9)
O12 Zn2 N3 C62 50.7(9)
O7 Zn2 N3 C62 -58.6(9)
F1 Zn2 N3 C62 -172(3)
O2 Zn2 N3 C69 -11.7(8)
O12 Zn2 N3 C69 -138.1(8)
O7 Zn2 N3 C69 112.6(8)
F1 Zn2 N3 C69 -1(3)
P1 O1 C1 C6 95.7(8)
P1 O1 C1 C2 -90.9(9)
C6 C1 C2 C3 -6.4(15)
O1 C1 C2 C3 -179.4(8)
C6 C1 C2 C7 172.0(9)
O1 C1 C2 C7 -1.1(14)
C1 C2 C3 C4 1.7(15)
C7 C2 C3 C4 -176.7(10)
C2 C3 C4 C5 4.9(17)
C3 C4 C5 C6 -7.0(18)
C2 C1 C6 C5 4.4(14)
O1 C1 C6 C5 177.3(8)
C2 C1 C6 C10 -174.9(9)
O1 C1 C6 C10 -2.0(13)
C4 C5 C6 C1 2.4(15)
C4 C5 C6 C10 -178.3(10)
C1 C2 C7 C8 118.9(12)
C3 C2 C7 C8 -62.8(14)
C1 C2 C7 C9 -117.5(13)
C3 C2 C7 C9 60.8(15)
C1 C6 C10 C11 77.0(11)
C5 C6 C10 C11 -102.3(11)
C1 C6 C10 C12 -160.1(8)
C5 C6 C10 C12 20.7(13)
P2 O5 C13 C18 84.5(9)
P2 O5 C13 C14 -93.2(9)
C18 C13 C14 C15 1.1(15)
O5 C13 C14 C15 178.7(8)
C18 C13 C14 C19 -179.5(9)
O5 C13 C14 C19 -1.9(14)
C13 C14 C15 C16 0.7(17)
C19 C14 C15 C16 -178.7(11)
C14 C15 C16 C17 0(2)
C15 C16 C17 C18 -3(2)
C14 C13 C18 C17 -3.5(16)
O5 C13 C18 C17 179.0(9)
C14 C13 C18 C22 -177.8(10)
O5 C13 C18 C22 4.7(14)
C16 C17 C18 C13 4.1(19)
C16 C17 C18 C22 178.5(13)
C13 C14 C19 C21 -125.4(11)
C15 C14 C19 C21 53.9(14)
C13 C14 C19 C20 106.7(12)
C15 C14 C19 C20 -73.9(13)
C13 C18 C22 C23 -111.9(11)
C17 C18 C22 C23 73.9(13)
C13 C18 C22 C24 126.5(10)
C17 C18 C22 C24 -47.7(14)
P3 O9 C25 C30 -85.3(9)
P3 O9 C25 C26 95.9(8)
C30 C25 C26 C27 3.0(13)
O9 C25 C26 C27 -178.2(7)
C30 C25 C26 C31 -173.2(8)
O9 C25 C26 C31 5.6(12)
C25 C26 C27 C28 -0.7(13)
C31 C26 C27 C28 175.5(8)
C26 C27 C28 C29 -3.6(14)
C27 C28 C29 C30 5.8(15)
O9 C25 C30 C29 -179.8(8)
C26 C25 C30 C29 -1.0(14)
O9 C25 C30 C34 -5.0(13)
C26 C25 C30 C34 173.8(8)
C28 C29 C30 C25 -3.5(15)
C28 C29 C30 C34 -178.4(9)
C25 C26 C31 C32 90.1(10)
C27 C26 C31 C32 -86.0(11)
C25 C26 C31 C33 -147.6(8)
C27 C26 C31 C33 36.3(12)
C25 C30 C34 C36 -106.4(13)
C29 C30 C34 C36 68.2(14)
C25 C30 C34 C35 134.5(12)
C29 C30 C34 C35 -50.9(14)
C37A O13 C37 C38 168(4)
P4 O13 C37 C38 73.7(12)
C37A O13 C37 C42 -11(2)
P4 O13 C37 C42 -105.0(9)
O13 C37 C38 C39 -178.7(15)
C42 C37 C38 C39 0.0
O13 C37 C38 C43 5.7(14)
C42 C37 C38 C43 -175.6(13)
C37 C38 C39 C40 0.0
C43 C38 C39 C40 175.7(13)
C38 C39 C40 C41 0.0
C39 C40 C41 C42 0.0
C40 C41 C42 C37 0.0
C40 C41 C42 C46 -177.3(12)
O13 C37 C42 C41 178.9(13)
C38 C37 C42 C41 0.0
O13 C37 C42 C46 -3.9(13)
C38 C37 C42 C46 177.3(12)
C37 C38 C43 C44 -110.4(13)
C39 C38 C43 C44 73.9(15)
C37 C38 C43 C45 127.7(12)
C39 C38 C43 C45 -48.0(16)
C41 C42 C46 C48 -27.0(18)
C37 C42 C46 C48 155.7(13)
C41 C42 C46 C47 97.5(14)
C37 C42 C46 C47 -79.7(15)
C37 O13 C37A C38A -3(2)
P4 O13 C37A C38A 99.5(10)
C37 O13 C37A C42A 172(4)
P4 O13 C37A C42A -84.9(11)
C42A C37A C38A C39A 0.0
O13 C37A C38A C39A 175.8(14)
C42A C37A C38A C43A -179.4(13)
O13 C37A C38A C43A -3.6(14)
C37A C38A C39A C40A 0.0
C43A C38A C39A C40A 179.4(13)
C38A C39A C40A C41A 0.0
C39A C40A C41A C42A 0.0
C40A C41A C42A C37A 0.0
C40A C41A C42A C46A -179.1(15)
C38A C37A C42A C41A 0.0
O13 C37A C42A C41A -175.4(16)
C38A C37A C42A C46A 179.1(15)
O13 C37A C42A C46A 3.8(14)
C39A C38A C43A C44A 83.6(16)
C37A C38A C43A C44A -97.0(15)
C39A C38A C43A C45A -41.2(17)
C37A C38A C43A C45A 138.2(14)
C41A C42A C46A C48A -19(2)
C37A C42A C46A C48A 162.4(15)
C41A C42A C46A C47A 108.6(16)
C37A C42A C46A C47A -70.5(17)
C56 N1 C49 C50 3.5(14)
Zn1 N1 C49 C50 176.6(7)
N1 C49 C50 C57 -1.1(16)
C53 N2 C52 C51 1.0(16)
C59 N2 C52 C51 -176.0(10)
C58 C51 C52 N2 0.3(16)
C52 N2 C53 C54 -2.5(16)
C59 N2 C53 C54 174.7(10)
N2 C53 C54 C58 2.9(17)
C49 N1 C56 C55 -4.1(15)
Zn1 N1 C56 C55 -177.5(8)
C57 C55 C56 N1 2.4(16)
C49 C50 C57 C55 -0.9(14)
C49 C50 C57 C58 -176.0(8)
C56 C55 C57 C50 0.4(13)
C56 C55 C57 C58 175.4(8)
C52 C51 C58 C54 0.1(13)
C52 C51 C58 C57 176.8(9)
C53 C54 C58 C51 -1.6(14)
C53 C54 C58 C57 -178.5(9)
C50 C57 C58 C51 -19.1(13)
C55 C57 C58 C51 166.1(9)
C50 C57 C58 C54 157.4(9)
C55 C57 C58 C54 -17.3(13)
C69 N3 C62 C63 1.6(18)
Zn2 N3 C62 C63 173.3(10)
N3 C62 C63 C70 1(2)
C66 N4 C65 C64 0(2)
C72 N4 C65 C64 -175.8(10)
C71 C64 C65 N4 0.3(18)
C65 N4 C66 C67 1(2)
C72 N4 C66 C67 176.2(11)
N4 C66 C67 C71 -1.3(17)
C62 N3 C69 C68 -2.5(17)
Zn2 N3 C69 C68 -174.6(9)
C70 C68 C69 N3 0.7(19)
C69 C68 C70 C63 2.0(16)
C69 C68 C70 C71 176.6(10)
C62 C63 C70 C68 -2.8(18)
C62 C63 C70 C71 -177.4(11)
C65 C64 C71 C67 -0.9(15)
C65 C64 C71 C70 177.4(9)
C66 C67 C71 C64 1.4(15)
C66 C67 C71 C70 -177.0(9)
C68 C70 C71 C64 -158.3(10)
C63 C70 C71 C64 15.9(16)
C68 C70 C71 C67 20.0(14)
C63 C70 C71 C67 -165.8(11)
O16 Zn3 F1 Zn1 61.6(2)
O8 Zn3 F1 Zn1 -173.3(2)
O10 Zn3 F1 Zn1 -59.3(2)
O17 Zn3 F1 Zn1 102(3)
O16 Zn3 F1 Zn4 -59.7(2)
O8 Zn3 F1 Zn4 65.50(19)
O10 Zn3 F1 Zn4 179.50(17)
O17 Zn3 F1 Zn4 -19(3)
O16 Zn3 F1 Zn2 -176.8(2)
O8 Zn3 F1 Zn2 -51.6(2)
O10 Zn3 F1 Zn2 62.4(2)
O17 Zn3 F1 Zn2 -137(3)
O14 Zn1 F1 Zn3 -63.7(2)
O11 Zn1 F1 Zn3 66.0(2)
O3 Zn1 F1 Zn3 -173.1(2)
N1 Zn1 F1 Zn3 37(2)
O14 Zn1 F1 Zn4 56.6(2)
O11 Zn1 F1 Zn4 -173.7(2)
O3 Zn1 F1 Zn4 -52.9(2)
N1 Zn1 F1 Zn4 157.5(18)
O14 Zn1 F1 Zn2 173.31(19)
O11 Zn1 F1 Zn2 -57.0(2)
O3 Zn1 F1 Zn2 63.8(2)
N1 Zn1 F1 Zn2 -85.8(19)
O6 Zn4 F1 Zn3 -57.6(2)
O4 Zn4 F1 Zn3 179.95(19)
O15 Zn4 F1 Zn3 63.5(2)
O18 Zn4 F1 Zn3 -29(2)
O6 Zn4 F1 Zn1 -178.9(2)
O4 Zn4 F1 Zn1 58.6(2)
O15 Zn4 F1 Zn1 -57.9(2)
O18 Zn4 F1 Zn1 -150.8(19)
O6 Zn4 F1 Zn2 62.7(2)
O4 Zn4 F1 Zn2 -59.8(2)
O15 Zn4 F1 Zn2 -176.3(2)
O18 Zn4 F1 Zn2 91(2)
O2 Zn2 F1 Zn3 -178.4(2)
O12 Zn2 F1 Zn3 -51.8(2)
O7 Zn2 F1 Zn3 56.9(2)
N3 Zn2 F1 Zn3 171(3)
O2 Zn2 F1 Zn1 -56.0(2)
O12 Zn2 F1 Zn1 70.7(2)
O7 Zn2 F1 Zn1 179.37(19)
N3 Zn2 F1 Zn1 -67(3)
O2 Zn2 F1 Zn4 63.1(2)
O12 Zn2 F1 Zn4 -170.2(2)
O7 Zn2 F1 Zn4 -61.5(2)
N3 Zn2 F1 Zn4 52(3)

loop_
_platon_squeeze_void_nr
_platon_squeeze_void_average_x
_platon_squeeze_void_average_y
_platon_squeeze_void_average_z
_platon_squeeze_void_volume
_platon_squeeze_void_count_electrons
_platon_squeeze_void_content
1 0.500 -0.002 0.000 743 192 ' '
2 0.981 0.000 0.189 8 3 ' '
3 1.000 0.000 0.500 415 101 ' '
4 0.500 -0.035 0.500 743 192 ' '
5 0.018 0.000 0.811 8 2 ' '
6 0.000 0.500 1.000 415 101 ' '
7 0.018 0.500 0.311 8 3 ' '
8 0.981 0.500 0.689 8 2 ' '
